data_7112253
loop_
_publ_author_name
'Michael Feierabend'
'Carsten von Hanisch'

_publ_section_title
;
 Branched tetrasilane substituted phosphines -- synthesis and
 characterisation of PhSi(SiiPr2)3P and {PhSi(SiMe2)3}2P14
;
_journal_name_full Chem.Commun.
_journal_page_first 4416
_journal_paper_doi 10.1039/C4CC00165F
_journal_volume 50
_journal_year 2014
_chemical_formula_moiety 'C24 H47 Cl3 Si4'
_chemical_formula_sum 'C24 H47 Cl3 Si4'
_chemical_formula_weight 554.33
_chemical_name_systematic
;
 ?
;
_space_group_IT_number 2
_symmetry_cell_setting triclinic
_symmetry_space_group_name_Hall '-P 1'
_symmetry_space_group_name_H-M 'P -1'
_atom_sites_solution_hydrogens geom
_atom_sites_solution_primary direct
_atom_sites_solution_secondary difmap
_audit_creation_method SHELXL-97
_cell_angle_alpha 98.653(3)
_cell_angle_beta 92.241(3)
_cell_angle_gamma 96.040(3)
_cell_formula_units_Z 4
_cell_length_a 10.8761(4)
_cell_length_b 16.8932(7)
_cell_length_c 17.0103(7)
_cell_measurement_reflns_used 12938
_cell_measurement_temperature 190(2)
_cell_measurement_theta_max 26.8
_cell_measurement_theta_min 1.6
_cell_volume 3067.8(2)
_computing_structure_refinement 'SHELXL-97 (Sheldrick, 2008)'
_computing_structure_solution 'SHELXL-97 (Sheldrick, 2008)'
_diffrn_ambient_temperature 190(2)
_diffrn_measured_fraction_theta_full 0.982
_diffrn_measured_fraction_theta_max 0.982
_diffrn_measurement_device_type IPDS
_diffrn_radiation_monochromator graphite
_diffrn_radiation_source 'fine-focus sealed tube'
_diffrn_radiation_type MoK\a
_diffrn_radiation_wavelength 0.71073
_diffrn_reflns_av_R_equivalents 0.0616
_diffrn_reflns_av_sigmaI/netI 0.0901
_diffrn_reflns_limit_h_max 13
_diffrn_reflns_limit_h_min -13
_diffrn_reflns_limit_k_max 21
_diffrn_reflns_limit_k_min -21
_diffrn_reflns_limit_l_max 21
_diffrn_reflns_limit_l_min -21
_diffrn_reflns_number 31096
_diffrn_reflns_theta_full 26.84
_diffrn_reflns_theta_max 26.84
_diffrn_reflns_theta_min 1.59
_exptl_absorpt_coefficient_mu 0.467
_exptl_absorpt_correction_type none
_exptl_crystal_colour colourless
_exptl_crystal_density_diffrn 1.200
_exptl_crystal_density_method 'not measured'
_exptl_crystal_description needle
_exptl_crystal_F_000 1192
_exptl_crystal_size_max 0.03
_exptl_crystal_size_mid 0.02
_exptl_crystal_size_min 0.02
_refine_diff_density_max 1.433
_refine_diff_density_min -1.116
_refine_diff_density_rms 0.066
_refine_ls_extinction_method none
_refine_ls_goodness_of_fit_ref 0.899
_refine_ls_hydrogen_treatment mixed
_refine_ls_matrix_type full
_refine_ls_number_parameters 595
_refine_ls_number_reflns 12938
_refine_ls_number_restraints 0
_refine_ls_restrained_S_all 0.899
_refine_ls_R_factor_all 0.0885
_refine_ls_R_factor_gt 0.0489
_refine_ls_shift/su_max 0.001
_refine_ls_shift/su_mean 0.000
_refine_ls_structure_factor_coef Fsqd
_refine_ls_weighting_details 'calc w=1/[\s^2^(Fo^2^)+(0.0547P)^2^+0.0000P] where P=(Fo^2^+2Fc^2^)/3'
_refine_ls_weighting_scheme calc
_refine_ls_wR_factor_gt 0.1031
_refine_ls_wR_factor_ref 0.1128
_reflns_number_gt 8033
_reflns_number_total 12938
_reflns_threshold_expression >2\s(I)
_cod_data_source_file c4cc00165f2.cif
_cod_data_source_block d121p-1
_cod_original_sg_symbol_H-M P-1
_cod_database_code 7112253

loop_
_symmetry_equiv_pos_as_xyz
'x, y, z'
'-x, -y, -z'

loop_
_atom_site_label
_atom_site_type_symbol
_atom_site_fract_x
_atom_site_fract_y
_atom_site_fract_z
_atom_site_U_iso_or_equiv
_atom_site_adp_type
_atom_site_occupancy
_atom_site_symmetry_multiplicity
_atom_site_calc_flag
_atom_site_refinement_flags
_atom_site_disorder_assembly
_atom_site_disorder_group
C1 C 0.4364(3) 0.21375(17) 0.33593(18) 0.0253(6) Uani 1 1 d . C .
C2 C 0.5112(3) 0.21478(19) 0.40498(19) 0.0322(7) Uani 1 1 d . . .
H2 H 0.5628 0.1745 0.4069 0.039 Uiso 1 1 calc R . .
C14 C 0.7370(2) 0.19753(18) 0.18322(19) 0.0281(7) Uani 1 1 d . . .
H14 H 0.7569 0.1424 0.1841 0.034 Uiso 1 1 calc R . .
C3 C 0.5106(3) 0.2739(2) 0.4703(2) 0.0389(8) Uani 1 1 d . . .
H3 H 0.5614 0.2730 0.5153 0.047 Uiso 1 1 calc R . .
C7 C 0.1164(3) 0.0584(2) 0.2504(2) 0.0400(8) Uani 1 1 d . . .
H7 H 0.1438 0.0096 0.2667 0.048 Uiso 1 1 calc R . .
C15 C 0.5682(3) 0.35670(19) 0.1877(2) 0.0398(8) Uani 1 1 d . . .
H15A H 0.5578 0.3470 0.2414 0.060 Uiso 1 1 calc R . .
H15B H 0.5290 0.4033 0.1792 0.060 Uiso 1 1 calc R . .
H15C H 0.6549 0.3658 0.1790 0.060 Uiso 1 1 calc R . .
C13 C 0.5086(3) 0.2829(2) 0.1291(2) 0.0331(7) Uani 1 1 d . . .
H13 H 0.4197 0.2784 0.1375 0.040 Uiso 1 1 calc R . .
C4 C 0.4352(3) 0.3344(2) 0.4692(2) 0.0430(9) Uani 1 1 d . . .
H4 H 0.4339 0.3738 0.5136 0.052 Uiso 1 1 calc R . .
C18 C 0.8168(3) 0.2295(2) 0.1203(2) 0.0359(8) Uani 1 1 d . . .
H18A H 0.7911 0.1993 0.0688 0.054 Uiso 1 1 calc R . .
H18B H 0.9021 0.2239 0.1325 0.054 Uiso 1 1 calc R . .
H18C H 0.8074 0.2853 0.1202 0.054 Uiso 1 1 calc R . .
C17 C 0.7757(3) 0.2434(2) 0.2667(2) 0.0391(8) Uani 1 1 d . . .
H17A H 0.7247 0.2216 0.3049 0.059 Uiso 1 1 calc R . .
H17B H 0.7656 0.2994 0.2682 0.059 Uiso 1 1 calc R . .
H17C H 0.8609 0.2379 0.2793 0.059 Uiso 1 1 calc R . .
C5 C 0.3617(3) 0.3361(2) 0.4019(2) 0.0442(9) Uani 1 1 d . . .
H5 H 0.3119 0.3774 0.4005 0.053 Uiso 1 1 calc R . .
C25 C -0.1355(2) 0.55841(18) 0.33086(18) 0.0252(6) Uani 1 1 d . . .
C39 C 0.2834(3) 0.4411(2) 0.1968(2) 0.0343(8) Uani 1 1 d . . .
H39A H 0.3446 0.4796 0.1804 0.052 Uiso 1 1 calc R . .
H39B H 0.2752 0.3923 0.1590 0.052 Uiso 1 1 calc R . .
H39C H 0.3084 0.4297 0.2483 0.052 Uiso 1 1 calc R . .
C31 C -0.2250(3) 0.5301(2) 0.1142(2) 0.0339(7) Uani 1 1 d . . .
H31 H -0.2461 0.5044 0.1606 0.041 Uiso 1 1 calc R . .
C40 C 0.0601(3) 0.41494(19) 0.2271(2) 0.0337(7) Uani 1 1 d . . .
H40A H -0.0179 0.4369 0.2294 0.051 Uiso 1 1 calc R . .
H40B H 0.0844 0.4036 0.2788 0.051 Uiso 1 1 calc R . .
H40C H 0.0519 0.3661 0.1894 0.051 Uiso 1 1 calc R . .
C44 C -0.1335(3) 0.8165(2) 0.3698(2) 0.0343(7) Uani 1 1 d . . .
H44 H -0.1476 0.8279 0.3156 0.041 Uiso 1 1 calc R . .
C20 C 0.4586(3) -0.1073(2) 0.3768(2) 0.0412(9) Uani 1 1 d . . .
H20A H 0.4765 -0.1449 0.3317 0.062 Uiso 1 1 calc R . .
H20B H 0.3995 -0.1333 0.4078 0.062 Uiso 1 1 calc R . .
H20C H 0.5334 -0.0883 0.4090 0.062 Uiso 1 1 calc R . .
C30 C -0.2642(2) 0.55644(19) 0.32019(19) 0.0285(7) Uani 1 1 d . . .
H30 H -0.2969 0.5882 0.2863 0.034 Uiso 1 1 calc R . .
C37 C 0.1585(2) 0.47594(18) 0.20120(19) 0.0272(7) Uani 1 1 d . . .
H37 H 0.1333 0.4825 0.1468 0.033 Uiso 1 1 calc R . .
C26 C -0.0912(3) 0.51065(18) 0.38356(18) 0.0287(7) Uani 1 1 d . . .
H26 H -0.0062 0.5113 0.3925 0.034 Uiso 1 1 calc R . .
C35 C 0.0362(3) 0.7523(2) 0.1074(2) 0.0429(9) Uani 1 1 d . . .
H35A H 0.0840 0.7488 0.1551 0.064 Uiso 1 1 calc R . .
H35B H -0.0206 0.7918 0.1188 0.064 Uiso 1 1 calc R . .
H35C H 0.0906 0.7677 0.0678 0.064 Uiso 1 1 calc R . .
C33 C -0.1461(3) 0.4747(2) 0.0637(2) 0.0362(8) Uani 1 1 d . . .
H33A H -0.0701 0.4716 0.0931 0.054 Uiso 1 1 calc R . .
H33B H -0.1281 0.4957 0.0155 0.054 Uiso 1 1 calc R . .
H33C H -0.1905 0.4218 0.0507 0.054 Uiso 1 1 calc R . .
C32 C -0.0366(3) 0.6700(2) 0.07598(19) 0.0333(7) Uani 1 1 d . . .
H32 H 0.0241 0.6318 0.0625 0.040 Uiso 1 1 calc R . .
C43 C 0.0618(3) 0.7345(2) 0.4662(2) 0.0408(8) Uani 1 1 d . . .
H43 H 0.1131 0.6902 0.4555 0.049 Uiso 1 1 calc R . .
C41 C 0.2977(3) 0.6382(2) 0.1369(2) 0.0337(7) Uani 1 1 d . . .
H41A H 0.2165 0.6389 0.1129 0.051 Uiso 1 1 calc R . .
H41B H 0.3266 0.5870 0.1197 0.051 Uiso 1 1 calc R . .
H41C H 0.3533 0.6802 0.1211 0.051 Uiso 1 1 calc R . .
C19 C 0.4048(3) -0.03580(19) 0.3478(2) 0.0348(8) Uani 1 1 d . . .
H19 H 0.3260 -0.0571 0.3185 0.042 Uiso 1 1 calc R . .
C38 C 0.2922(2) 0.6518(2) 0.22786(19) 0.0294(7) Uani 1 1 d . . .
H38 H 0.2678 0.7059 0.2432 0.035 Uiso 1 1 calc R . .
C27 C -0.1705(3) 0.4625(2) 0.4227(2) 0.0346(7) Uani 1 1 d . . .
H27 H -0.1385 0.4309 0.4570 0.042 Uiso 1 1 calc R . .
C48 C -0.1021(3) 0.8982(2) 0.4224(3) 0.0510(10) Uani 1 1 d . . .
H48A H -0.0256 0.9240 0.4074 0.077 Uiso 1 1 calc R . .
H48B H -0.0939 0.8907 0.4771 0.077 Uiso 1 1 calc R . .
H48C H -0.1671 0.9314 0.4159 0.077 Uiso 1 1 calc R . .
C28 C -0.2973(3) 0.4612(2) 0.4109(2) 0.0339(7) Uani 1 1 d . . .
H28 H -0.3508 0.4291 0.4376 0.041 Uiso 1 1 calc R . .
C6 C 0.3613(3) 0.27650(19) 0.3361(2) 0.0343(7) Uani 1 1 d . . .
H6 H 0.3104 0.2782 0.2913 0.041 Uiso 1 1 calc R . .
C29 C -0.3436(3) 0.50768(19) 0.35953(19) 0.0309(7) Uani 1 1 d . . .
H29 H -0.4288 0.5065 0.3510 0.037 Uiso 1 1 calc R . .
C47 C -0.2558(3) 0.7742(2) 0.3914(3) 0.0472(10) Uani 1 1 d . . .
H47A H -0.2742 0.7233 0.3573 0.071 Uiso 1 1 calc R . .
H47B H -0.3209 0.8072 0.3847 0.071 Uiso 1 1 calc R . .
H47C H -0.2492 0.7656 0.4459 0.071 Uiso 1 1 calc R . .
C36 C -0.1123(3) 0.6741(3) -0.0012(2) 0.0467(9) Uani 1 1 d . . .
H36A H -0.1567 0.6222 -0.0205 0.070 Uiso 1 1 calc R . .
H36B H -0.0575 0.6894 -0.0405 0.070 Uiso 1 1 calc R . .
H36C H -0.1699 0.7132 0.0093 0.070 Uiso 1 1 calc R . .
C42 C 0.4229(3) 0.6521(2) 0.2662(2) 0.0398(8) Uani 1 1 d . . .
H42A H 0.4197 0.6611 0.3232 0.060 Uiso 1 1 calc R . .
H42B H 0.4776 0.6943 0.2500 0.060 Uiso 1 1 calc R . .
H42C H 0.4528 0.6011 0.2495 0.060 Uiso 1 1 calc R . .
C45 C -0.0421(4) 0.7058(2) 0.5174(2) 0.0473(9) Uani 1 1 d . . .
H45A H -0.0932 0.6608 0.4874 0.071 Uiso 1 1 calc R . .
H45B H -0.0914 0.7489 0.5327 0.071 Uiso 1 1 calc R . .
H45C H -0.0064 0.6898 0.5643 0.071 Uiso 1 1 calc R . .
C21 C 0.5220(3) -0.0603(2) 0.1825(2) 0.0439(9) Uani 1 1 d . . .
H21 H 0.5353 -0.0304 0.1379 0.053 Uiso 1 1 calc R A 1
C46 C 0.1456(3) 0.8057(3) 0.5135(2) 0.0563(11) Uani 1 1 d . . .
H46A H 0.2106 0.8227 0.4810 0.084 Uiso 1 1 calc R . .
H46B H 0.1811 0.7896 0.5603 0.084 Uiso 1 1 calc R . .
H46C H 0.0977 0.8495 0.5288 0.084 Uiso 1 1 calc R . .
C10 C -0.0142(3) 0.0354(3) 0.2101(2) 0.0509(10) Uani 1 1 d . . .
H10A H -0.0104 -0.0033 0.1630 0.076 Uiso 1 1 calc R . .
H10B H -0.0456 0.0827 0.1959 0.076 Uiso 1 1 calc R . .
H10C H -0.0680 0.0125 0.2462 0.076 Uiso 1 1 calc R . .
C8 C 0.2405(3) 0.0290(3) 0.0858(3) 0.0731(16) Uani 1 1 d . . .
H8 H 0.3197 0.0063 0.0866 0.088 Uiso 1 1 calc R B 1
C34 C -0.3478(3) 0.5352(2) 0.0684(2) 0.0459(9) Uani 1 1 d . . .
H34A H -0.3966 0.5700 0.1008 0.069 Uiso 1 1 calc R . .
H34B H -0.3924 0.4824 0.0556 0.069 Uiso 1 1 calc R . .
H34C H -0.3311 0.5565 0.0202 0.069 Uiso 1 1 calc R . .
C9 C 0.1092(4) 0.1192(4) 0.3262(3) 0.0785(16) Uani 1 1 d . . .
H9A H 0.1902 0.1333 0.3521 0.118 Uiso 1 1 calc R . .
H9B H 0.0546 0.0957 0.3616 0.118 Uiso 1 1 calc R . .
H9C H 0.0781 0.1668 0.3125 0.118 Uiso 1 1 calc R . .
C16 C 0.5227(3) 0.2958(3) 0.0425(2) 0.0501(10) Uani 1 1 d . . .
H16A H 0.4845 0.2491 0.0074 0.075 Uiso 1 1 calc R . .
H16B H 0.6090 0.3044 0.0327 0.075 Uiso 1 1 calc R . .
H16C H 0.4834 0.3421 0.0332 0.075 Uiso 1 1 calc R . .
C22 C 0.3750(5) 0.0227(3) 0.4186(3) 0.0709(14) Uani 1 1 d . . .
H22A H 0.3409 0.0674 0.4005 0.106 Uiso 1 1 calc R . .
H22B H 0.4493 0.0419 0.4512 0.106 Uiso 1 1 calc R . .
H22C H 0.3158 -0.0039 0.4491 0.106 Uiso 1 1 calc R . .
C23A C 0.3854(7) -0.1173(5) 0.1684(4) 0.0467(18) Uani 0.50 1 d P C 1
H23A H 0.3207 -0.0837 0.1630 0.070 Uiso 0.50 1 calc PR C 1
H23B H 0.3718 -0.1449 0.2131 0.070 Uiso 0.50 1 calc PR C 1
H23C H 0.3853 -0.1560 0.1208 0.070 Uiso 0.50 1 calc PR C 1
C23B C 0.4922(7) -0.1502(4) 0.1795(6) 0.068(3) Uani 0.50 1 d P C 2
H23D H 0.4089 -0.1617 0.1946 0.102 Uiso 0.50 1 calc PR C 2
H23E H 0.5485 -0.1688 0.2157 0.102 Uiso 0.50 1 calc PR C 2
H23F H 0.5004 -0.1771 0.1264 0.102 Uiso 0.50 1 calc PR C 2
C24A C 0.6174(7) -0.1109(5) 0.1884(5) 0.0508(19) Uani 0.50 1 d P C 1
H24A H 0.6963 -0.0788 0.1952 0.076 Uiso 0.50 1 calc PR C 1
H24B H 0.6147 -0.1496 0.1407 0.076 Uiso 0.50 1 calc PR C 1
H24C H 0.6054 -0.1385 0.2334 0.076 Uiso 0.50 1 calc PR C 1
C24B C 0.6672(5) -0.0520(4) 0.1527(5) 0.0422(19) Uani 0.50 1 d P C 2
H24D H 0.6950 0.0037 0.1519 0.063 Uiso 0.50 1 calc PR C 2
H24E H 0.6693 -0.0820 0.1003 0.063 Uiso 0.50 1 calc PR C 2
H24F H 0.7205 -0.0729 0.1890 0.063 Uiso 0.50 1 calc PR C 2
C11A C 0.1485(8) -0.0337(6) 0.0511(7) 0.063(3) Uani 0.50 1 d P D 1
H11A H 0.1366 -0.0731 0.0861 0.095 Uiso 0.50 1 calc PR D 1
H11B H 0.1746 -0.0587 0.0010 0.095 Uiso 0.50 1 calc PR D 1
H11C H 0.0720 -0.0117 0.0427 0.095 Uiso 0.50 1 calc PR D 1
C11B C 0.2168(7) -0.0684(6) 0.1174(6) 0.084(4) Uani 0.50 1 d P D 2
H11D H 0.2768 -0.0711 0.1595 0.126 Uiso 0.50 1 calc PR D 2
H11E H 0.2260 -0.1096 0.0732 0.126 Uiso 0.50 1 calc PR D 2
H11F H 0.1350 -0.0764 0.1362 0.126 Uiso 0.50 1 calc PR D 2
C12A C 0.2420(8) 0.0902(5) 0.0090(5) 0.055(2) Uani 0.50 1 d P D 1
H12A H 0.3020 0.1365 0.0236 0.082 Uiso 0.50 1 calc PR D 1
H12B H 0.1615 0.1073 0.0018 0.082 Uiso 0.50 1 calc PR D 1
H12C H 0.2634 0.0596 -0.0398 0.082 Uiso 0.50 1 calc PR D 1
C12B C 0.1569(8) 0.0356(15) 0.0240(6) 0.151(9) Uani 0.50 1 d P D 2
H12D H 0.1726 0.0880 0.0085 0.227 Uiso 0.50 1 calc PR D 2
H12E H 0.0740 0.0284 0.0412 0.227 Uiso 0.50 1 calc PR D 2
H12F H 0.1664 -0.0050 -0.0207 0.227 Uiso 0.50 1 calc PR D 2
Cl5 Cl 0.23714(6) 0.56203(5) 0.37642(5) 0.03156(18) Uani 1 1 d . . .
Si5 Si -0.02829(7) 0.62795(5) 0.27885(5) 0.02416(18) Uani 1 1 d . . .
Cl4 Cl -0.26257(7) 0.71411(6) 0.17685(5) 0.0416(2) Uani 1 1 d . . .
Si7 Si 0.17014(7) 0.57889(5) 0.26327(5) 0.02431(18) Uani 1 1 d . . .
Si8 Si -0.00042(7) 0.75319(5) 0.36597(5) 0.02749(19) Uani 1 1 d . . .
Si6 Si -0.13408(7) 0.63132(6) 0.15375(5) 0.0282(2) Uani 1 1 d . . .
Cl6 Cl 0.13994(8) 0.82380(5) 0.31995(6) 0.0441(2) Uani 1 1 d . . .
Si1 Si 0.43595(7) 0.13248(5) 0.24530(5) 0.02216(17) Uani 1 1 d . . .
Si3 Si 0.56605(6) 0.18768(5) 0.15420(5) 0.02189(17) Uani 1 1 d . C .
Si4 Si 0.50540(7) 0.01169(5) 0.27651(5) 0.02655(19) Uani 1 1 d . C .
Si2 Si 0.23370(7) 0.09648(6) 0.18270(5) 0.0292(2) Uani 1 1 d . C .
Cl2 Cl 0.55026(7) 0.10369(5) 0.04955(5) 0.0410(2) Uani 1 1 d . . .
Cl3 Cl 0.68076(7) 0.04185(5) 0.33379(6) 0.0437(2) Uani 1 1 d . . .
Cl1 Cl 0.16965(10) 0.20198(7) 0.15487(8) 0.0727(4) Uani 1 1 d . . .

loop_
_atom_site_aniso_label
_atom_site_aniso_U_11
_atom_site_aniso_U_22
_atom_site_aniso_U_33
_atom_site_aniso_U_23
_atom_site_aniso_U_13
_atom_site_aniso_U_12
C1 0.0321(15) 0.0193(14) 0.0239(16) 0.0008(12) 0.0079(12) 0.0010(11)
C2 0.0424(17) 0.0252(16) 0.0263(17) -0.0002(13) 0.0029(14) -0.0025(13)
C14 0.0204(13) 0.0248(15) 0.0378(18) 0.0009(14) 0.0010(12) 0.0029(11)
C3 0.055(2) 0.0317(18) 0.0249(18) -0.0040(14) 0.0087(15) -0.0091(15)
C7 0.0210(14) 0.057(2) 0.047(2) 0.0212(18) 0.0088(14) 0.0054(14)
C15 0.0412(18) 0.0263(17) 0.056(2) 0.0091(16) 0.0236(17) 0.0100(14)
C13 0.0214(14) 0.0376(18) 0.044(2) 0.0141(16) 0.0071(13) 0.0072(12)
C4 0.066(2) 0.0243(17) 0.033(2) -0.0081(15) 0.0276(18) -0.0120(16)
C18 0.0206(14) 0.0396(19) 0.044(2) -0.0035(16) 0.0084(14) 0.0015(13)
C17 0.0282(16) 0.048(2) 0.039(2) 0.0097(17) -0.0064(14) -0.0041(14)
C5 0.058(2) 0.0217(17) 0.056(3) 0.0032(16) 0.032(2) 0.0089(15)
C25 0.0245(13) 0.0305(16) 0.0218(15) 0.0050(13) 0.0072(12) 0.0040(12)
C39 0.0255(14) 0.0352(18) 0.046(2) 0.0141(16) 0.0054(14) 0.0103(13)
C31 0.0238(14) 0.053(2) 0.0288(18) 0.0147(16) 0.0047(13) 0.0089(14)
C40 0.0345(16) 0.0325(18) 0.0342(19) 0.0058(15) 0.0057(14) 0.0017(13)
C44 0.0321(16) 0.0382(19) 0.0376(19) 0.0135(15) 0.0056(14) 0.0144(14)
C20 0.0401(17) 0.0264(17) 0.058(2) 0.0116(17) -0.0055(17) 0.0054(14)
C30 0.0235(14) 0.0378(18) 0.0263(16) 0.0106(14) 0.0072(12) 0.0033(12)
C37 0.0224(13) 0.0331(17) 0.0284(17) 0.0084(14) 0.0038(12) 0.0079(12)
C26 0.0271(14) 0.0339(17) 0.0271(17) 0.0084(14) 0.0058(13) 0.0055(12)
C35 0.050(2) 0.044(2) 0.041(2) 0.0184(17) 0.0201(17) 0.0101(16)
C33 0.0310(16) 0.048(2) 0.0310(18) 0.0100(16) 0.0015(14) 0.0076(14)
C32 0.0330(15) 0.0450(19) 0.0287(17) 0.0180(15) 0.0124(13) 0.0140(14)
C43 0.0380(17) 0.056(2) 0.0324(19) 0.0032(17) 0.0064(15) 0.0246(16)
C41 0.0317(15) 0.0400(19) 0.0327(18) 0.0121(15) 0.0123(14) 0.0055(13)
C19 0.0259(15) 0.0303(17) 0.051(2) 0.0146(16) -0.0006(14) 0.0058(13)
C38 0.0216(13) 0.0370(18) 0.0325(18) 0.0116(14) 0.0067(13) 0.0061(12)
C27 0.0404(17) 0.0329(18) 0.0348(19) 0.0140(15) 0.0114(15) 0.0075(14)
C48 0.054(2) 0.040(2) 0.063(3) 0.009(2) 0.009(2) 0.0196(17)
C28 0.0366(16) 0.0331(18) 0.0324(18) 0.0076(15) 0.0159(14) -0.0033(13)
C6 0.0434(18) 0.0274(17) 0.0338(19) 0.0051(14) 0.0142(15) 0.0069(14)
C29 0.0261(14) 0.0364(18) 0.0301(18) 0.0042(14) 0.0092(13) 0.0011(13)
C47 0.0280(16) 0.058(2) 0.062(3) 0.015(2) 0.0164(16) 0.0229(16)
C36 0.051(2) 0.066(3) 0.031(2) 0.0255(19) 0.0070(17) 0.0163(19)
C42 0.0196(14) 0.058(2) 0.045(2) 0.0193(18) 0.0046(14) 0.0008(14)
C45 0.068(2) 0.045(2) 0.033(2) 0.0120(17) 0.0116(18) 0.0148(18)
C21 0.051(2) 0.0242(17) 0.052(2) -0.0090(16) 0.0112(18) 0.0011(15)
C46 0.0389(19) 0.090(3) 0.038(2) 0.007(2) -0.0005(17) 0.004(2)
C10 0.0204(15) 0.076(3) 0.057(3) 0.013(2) 0.0137(16) 0.0038(16)
C8 0.0259(17) 0.118(4) 0.056(3) -0.041(3) 0.0029(18) -0.006(2)
C34 0.0269(16) 0.066(3) 0.047(2) 0.014(2) 0.0004(15) 0.0088(16)
C9 0.046(2) 0.140(5) 0.041(3) 0.003(3) 0.022(2) -0.021(3)
C16 0.047(2) 0.058(2) 0.048(2) 0.025(2) -0.0072(18) -0.0018(18)
C22 0.102(3) 0.044(2) 0.084(3) 0.034(2) 0.063(3) 0.032(2)
C23A 0.061(5) 0.042(4) 0.033(4) 0.000(3) 0.004(4) -0.005(4)
C23B 0.052(4) 0.023(4) 0.116(8) -0.032(4) 0.061(5) -0.018(3)
C24A 0.056(4) 0.049(5) 0.050(5) 0.001(4) 0.008(4) 0.019(4)
C24B 0.028(3) 0.013(3) 0.084(6) -0.005(3) 0.033(3) -0.001(2)
C11A 0.039(5) 0.069(6) 0.069(7) -0.034(5) -0.001(5) 0.006(4)
C11B 0.040(4) 0.087(7) 0.090(7) -0.078(6) 0.045(5) -0.040(4)
C12A 0.056(5) 0.069(6) 0.039(5) 0.011(4) -0.002(4) 0.008(4)
C12B 0.019(4) 0.38(3) 0.034(6) -0.013(11) -0.003(4) -0.020(10)
Cl5 0.0256(3) 0.0451(5) 0.0277(4) 0.0129(3) 0.0023(3) 0.0102(3)
Si5 0.0177(3) 0.0337(5) 0.0252(4) 0.0131(4) 0.0068(3) 0.0075(3)
Cl4 0.0341(4) 0.0627(6) 0.0357(5) 0.0159(4) 0.0079(3) 0.0268(4)
Si7 0.0179(3) 0.0326(4) 0.0257(4) 0.0111(4) 0.0047(3) 0.0072(3)
Si8 0.0221(4) 0.0354(5) 0.0284(5) 0.0109(4) 0.0080(3) 0.0079(3)
Si6 0.0213(4) 0.0442(5) 0.0248(5) 0.0159(4) 0.0070(3) 0.0123(3)
Cl6 0.0389(4) 0.0442(5) 0.0477(5) 0.0058(4) 0.0198(4) -0.0066(4)
Si1 0.0224(4) 0.0217(4) 0.0210(4) -0.0029(3) 0.0033(3) 0.0040(3)
Si3 0.0177(3) 0.0236(4) 0.0228(4) -0.0027(3) 0.0031(3) 0.0031(3)
Si4 0.0219(4) 0.0198(4) 0.0359(5) -0.0005(4) -0.0018(3) 0.0008(3)
Si2 0.0193(4) 0.0401(5) 0.0288(5) 0.0063(4) 0.0055(3) 0.0028(3)
Cl2 0.0389(4) 0.0446(5) 0.0300(4) -0.0154(4) 0.0138(3) -0.0132(3)
Cl3 0.0228(3) 0.0352(4) 0.0688(6) -0.0019(4) -0.0104(4) 0.0022(3)
Cl1 0.0622(6) 0.0675(7) 0.0953(9) 0.0498(7) -0.0308(6) -0.0003(5)

loop_
_atom_type_symbol
_atom_type_description
_atom_type_scat_dispersion_real
_atom_type_scat_dispersion_imag
_atom_type_scat_source
C C 0.0033 0.0016 'International Tables Vol C Tables 4.2.6.8 and 6.1.1.4'
H H 0.0000 0.0000 'International Tables Vol C Tables 4.2.6.8 and 6.1.1.4'
Si Si 0.0817 0.0704 'International Tables Vol C Tables 4.2.6.8 and 6.1.1.4'
Cl Cl 0.1484 0.1585 'International Tables Vol C Tables 4.2.6.8 and 6.1.1.4'

loop_
_geom_angle_atom_site_label_1
_geom_angle_atom_site_label_2
_geom_angle_atom_site_label_3
_geom_angle
C2 C1 C6 116.7(3)
C2 C1 Si1 122.3(2)
C6 C1 Si1 121.0(2)
C3 C2 C1 121.8(3)
C18 C14 C17 111.3(2)
C18 C14 Si3 112.5(2)
C17 C14 Si3 115.5(2)
C4 C3 C2 120.4(3)
C9 C7 C10 109.1(3)
C9 C7 Si2 111.8(3)
C10 C7 Si2 113.5(3)
C16 C13 C15 111.3(3)
C16 C13 Si3 114.7(2)
C15 C13 Si3 110.6(2)
C5 C4 C3 119.4(3)
C4 C5 C6 120.5(3)
C26 C25 C30 117.1(3)
C26 C25 Si5 122.5(2)
C30 C25 Si5 120.3(2)
C33 C31 C34 110.3(3)
C33 C31 Si6 111.5(2)
C34 C31 Si6 114.5(2)
C47 C44 C48 110.9(3)
C47 C44 Si8 114.6(2)
C48 C44 Si8 112.6(2)
C29 C30 C25 121.0(3)
C40 C37 C39 109.9(3)
C40 C37 Si7 113.8(2)
C39 C37 Si7 112.6(2)
C27 C26 C25 121.7(3)
C35 C32 C36 110.2(3)
C35 C32 Si6 111.9(2)
C36 C32 Si6 112.7(2)
C46 C43 C45 110.3(3)
C46 C43 Si8 114.5(3)
C45 C43 Si8 112.0(2)
C22 C19 C20 109.4(3)
C22 C19 Si4 113.8(2)
C20 C19 Si4 112.7(2)
C41 C38 C42 109.4(3)
C41 C38 Si7 112.3(2)
C42 C38 Si7 114.2(2)
C26 C27 C28 120.2(3)
C29 C28 C27 119.4(3)
C5 C6 C1 121.2(3)
C28 C29 C30 120.6(3)
C24A C21 C23B 58.8(5)
C24A C21 C23A 109.0(5)
C23B C21 C23A 50.2(4)
C24A C21 C24B 49.7(4)
C23B C21 C24B 102.8(4)
C23A C21 C24B 143.9(4)
C24A C21 Si4 114.0(4)
C23B C21 Si4 120.9(4)
C23A C21 Si4 103.7(3)
C24B C21 Si4 111.7(3)
C12B C8 C11A 56.0(8)
C12B C8 C12A 46.2(8)
C11A C8 C12A 99.0(6)
C12B C8 C11B 111.8(10)
C11A C8 C11B 55.8(6)
C12A C8 C11B 150.4(5)
C12B C8 Si2 118.2(8)
C11A C8 Si2 126.3(5)
C12A C8 Si2 107.7(4)
C11B C8 Si2 100.6(4)
C25 Si5 Si8 105.28(10)
C25 Si5 Si6 105.07(9)
Si8 Si5 Si6 114.66(4)
C25 Si5 Si7 110.96(9)
Si8 Si5 Si7 108.36(4)
Si6 Si5 Si7 112.26(4)
C37 Si7 C38 111.81(14)
C37 Si7 Cl5 104.67(10)
C38 Si7 Cl5 105.48(10)
C37 Si7 Si5 112.32(9)
C38 Si7 Si5 114.42(10)
Cl5 Si7 Si5 107.30(4)
C44 Si8 C43 115.00(15)
C44 Si8 Cl6 103.35(11)
C43 Si8 Cl6 106.71(12)
C44 Si8 Si5 116.95(11)
C43 Si8 Si5 108.02(12)
Cl6 Si8 Si5 105.82(5)
C32 Si6 C31 111.62(15)
C32 Si6 Cl4 104.77(11)
C31 Si6 Cl4 107.01(10)
C32 Si6 Si5 115.80(10)
C31 Si6 Si5 110.91(11)
Cl4 Si6 Si5 106.00(5)
C1 Si1 Si3 106.62(9)
C1 Si1 Si4 113.06(10)
Si3 Si1 Si4 110.43(4)
C1 Si1 Si2 111.65(9)
Si3 Si1 Si2 108.50(4)
Si4 Si1 Si2 106.54(4)
C13 Si3 C14 114.44(14)
C13 Si3 Cl2 107.52(12)
C14 Si3 Cl2 102.73(10)
C13 Si3 Si1 109.90(10)
C14 Si3 Si1 114.71(11)
Cl2 Si3 Si1 106.75(4)
C19 Si4 C21 112.15(16)
C19 Si4 Cl3 106.60(11)
C21 Si4 Cl3 107.55(12)
C19 Si4 Si1 112.52(10)
C21 Si4 Si1 110.34(13)
Cl3 Si4 Si1 107.37(4)
C8 Si2 C7 114.49(19)
C8 Si2 Cl1 106.10(19)
C7 Si2 Cl1 104.11(12)
C8 Si2 Si1 110.46(12)
C7 Si2 Si1 113.53(11)
Cl1 Si2 Si1 107.42(5)

loop_
_geom_bond_atom_site_label_1
_geom_bond_atom_site_label_2
_geom_bond_distance
C1 C2 1.400(4)
C1 C6 1.404(4)
C1 Si1 1.903(3)
C2 C3 1.378(4)
C14 C18 1.529(5)
C14 C17 1.532(5)
C14 Si3 1.889(3)
C3 C4 1.378(5)
C7 C9 1.534(6)
C7 C10 1.538(4)
C7 Si2 1.880(3)
C15 C13 1.540(5)
C13 C16 1.533(5)
C13 Si3 1.886(3)
C4 C5 1.376(5)
C5 C6 1.387(5)
C25 C26 1.397(4)
C25 C30 1.400(4)
C25 Si5 1.905(3)
C39 C37 1.536(4)
C31 C33 1.529(5)
C31 C34 1.536(4)
C31 Si6 1.897(4)
C40 C37 1.531(4)
C44 C47 1.527(5)
C44 C48 1.527(5)
C44 Si8 1.885(3)
C20 C19 1.532(4)
C30 C29 1.391(4)
C37 Si7 1.883(3)
C26 C27 1.381(4)
C35 C32 1.535(5)
C32 C36 1.536(4)
C32 Si6 1.877(3)
C43 C46 1.532(5)
C43 C45 1.537(5)
C43 Si8 1.892(4)
C41 C38 1.534(4)
C19 C22 1.507(6)
C19 Si4 1.877(3)
C38 C42 1.539(4)
C38 Si7 1.893(3)
C27 C28 1.384(4)
C28 C29 1.375(5)
C21 C24A 1.421(8)
C21 C23B 1.511(8)
C21 C23A 1.671(8)
C21 C24B 1.675(6)
C21 Si4 1.885(4)
C8 C12B 1.389(12)
C8 C11A 1.419(9)
C8 C12A 1.783(10)
C8 C11B 1.803(13)
C8 Si2 1.865(4)
Cl5 Si7 2.1012(11)
Si5 Si8 2.3771(12)
Si5 Si6 2.3905(11)
Si5 Si7 2.4020(10)
Cl4 Si6 2.0862(11)
Si8 Cl6 2.0874(12)
Si1 Si3 2.3668(12)
Si1 Si4 2.3738(11)
Si1 Si2 2.3839(11)
Si3 Cl2 2.0920(11)
Si4 Cl3 2.0850(10)
Si2 Cl1 2.0916(14)
